data_2240131
loop_
_publ_author_name
'Smith, Graham'
'Wermuth, Urs D.'

_publ_section_title
;
 Crystal structures and hydrogen bonding in the proton-transfer salts of
 nicotine with 3,5-dinitrosalicylic acid and 5-sulfosalicylic acid
;
_journal_coeditor_code LH5736
_journal_issue 11
_journal_name_full 'Acta Crystallographica Section E'
_journal_page_first 430
_journal_page_last 434
_journal_paper_doi 10.1107/S1600536814023253
_journal_volume 70
_journal_year 2014
_chemical_formula_iupac 'C10 H15 N2 +, C7 H5 O6 S -'
_chemical_formula_moiety 'C10 H15 N2 +, C7 H5 O6 S -'
_chemical_formula_sum 'C17 H20 N2 O6 S'
_chemical_formula_weight 380.41
_chemical_name_common 'nicotinium 5-sulfosalicylate'
_chemical_name_systematic
;
(1<i>R</i>,2<i>S</i>)-1-Methyl-2-(pyridin-3-yl)pyrrolidin-1-ium
3-carboxy-4-hydroxybenzenesulfonate
;
_space_group_IT_number 4
_symmetry_cell_setting monoclinic
_symmetry_space_group_name_Hall 'P 2yb'
_symmetry_space_group_name_H-M 'P 1 21 1'
_atom_sites_solution_hydrogens geom
_atom_sites_solution_primary direct
_atom_sites_solution_secondary difmap
_audit_creation_method SHELXL-97
_cell_angle_alpha 90.00
_cell_angle_beta 93.729(4)
_cell_angle_gamma 90.00
_cell_formula_units_Z 4
_cell_length_a 7.1568(3)
_cell_length_b 12.6416(5)
_cell_length_c 19.1519(8)
_cell_measurement_reflns_used 2239
_cell_measurement_temperature 200.0(10)
_cell_measurement_theta_max 27.49
_cell_measurement_theta_min 3.40
_cell_volume 1729.07(12)
_computing_cell_refinement
;
CrysAlis PRO (Agilent, 2013)
;
_computing_data_collection
;
CrysAlis PRO (Agilent, 2013)
;
_computing_data_reduction
;
CrysAlis PRO (Agilent, 2013)
;
_computing_molecular_graphics
;
PLATON (Spek, 2009)
;
_computing_publication_material
;
PLATON (Spek, 2009)
;
_computing_structure_refinement
;
SHELXL97 (Sheldrick, 2008) within WinGX (Farrugia, 2012)
;
_computing_structure_solution
;
SIR92 (Altomare <i>et al.</i>, 1993)
;
_diffrn_ambient_temperature 200.0(10)
_diffrn_detector_area_resol_mean 16.077
_diffrn_measured_fraction_theta_full 0.997
_diffrn_measured_fraction_theta_max 0.853
_diffrn_measurement_device_type 'Oxford Diffraction Gemini-S CCD-detector diffractometer'
_diffrn_measurement_method '\w scans'
_diffrn_radiation_monochromator graphite
_diffrn_radiation_source 'Enhance (Mo) X-ray source'
_diffrn_radiation_type MoK\a
_diffrn_radiation_wavelength 0.71073
_diffrn_reflns_av_R_equivalents 0.0308
_diffrn_reflns_av_sigmaI/netI 0.0512
_diffrn_reflns_limit_h_max 9
_diffrn_reflns_limit_h_min -8
_diffrn_reflns_limit_k_max 8
_diffrn_reflns_limit_k_min -17
_diffrn_reflns_limit_l_max 14
_diffrn_reflns_limit_l_min -24
_diffrn_reflns_number 7764
_diffrn_reflns_theta_full 26.00
_diffrn_reflns_theta_max 28.92
_diffrn_reflns_theta_min 3.22
_diffrn_standards_number 0
_exptl_absorpt_coefficient_mu 0.225
_exptl_absorpt_correction_T_max 0.981
_exptl_absorpt_correction_T_min 0.909
_exptl_absorpt_correction_type multi-scan
_exptl_absorpt_process_details
;
(CrysAlis PRO; Agilent, 2013)
;
_exptl_crystal_colour colourless
_exptl_crystal_density_diffrn 1.461
_exptl_crystal_density_method 'not measured'
_exptl_crystal_description prism
_exptl_crystal_F_000 800
_exptl_crystal_size_max 0.35
_exptl_crystal_size_mid 0.30
_exptl_crystal_size_min 0.12
_refine_diff_density_max 0.491
_refine_diff_density_min -0.364
_refine_ls_abs_structure_details
;
Flack (1983), 4361 Friedel pairs
;
_refine_ls_abs_structure_Flack -0.02(9)
_refine_ls_extinction_method none
_refine_ls_goodness_of_fit_ref 1.012
_refine_ls_hydrogen_treatment constr
_refine_ls_matrix_type full
_refine_ls_number_parameters 469
_refine_ls_number_reflns 5104
_refine_ls_number_restraints 1
_refine_ls_restrained_S_all 1.012
_refine_ls_R_factor_all 0.0560
_refine_ls_R_factor_gt 0.0457
_refine_ls_shift/su_max 0.000
_refine_ls_shift/su_mean 0.000
_refine_ls_structure_factor_coef Fsqd
_refine_ls_weighting_details 'calc w=1/[\s^2^(Fo^2^)+(0.0448P)^2^+0.6152P] where P=(Fo^2^+2Fc^2^)/3'
_refine_ls_weighting_scheme calc
_refine_ls_wR_factor_gt 0.1008
_refine_ls_wR_factor_ref 0.1079
_reflns_number_gt 4424
_reflns_number_total 5104
_reflns_threshold_expression I>2\s(I)
_cod_data_source_file lh5736sup1.cif
_cod_data_source_block II
_cod_original_sg_symbol_H-M 'P 21'
_cod_database_code 2240131
_cod_database_fobs_code 2240131

loop_
_symmetry_equiv_pos_as_xyz
'x, y, z'
'-x, y+1/2, -z'

loop_
_atom_site_aniso_label
_atom_site_aniso_U_11
_atom_site_aniso_U_22
_atom_site_aniso_U_33
_atom_site_aniso_U_12
_atom_site_aniso_U_13
_atom_site_aniso_U_23
S5A 0.0295(4) 0.0253(5) 0.0232(4) -0.0031(4) -0.0062(3) 0.0026(4)
O2A 0.0467(15) 0.0280(15) 0.0261(13) -0.0022(13) -0.0058(11) -0.0012(11)
O11A 0.0456(15) 0.0234(14) 0.0352(14) -0.0115(13) 0.0018(11) 0.0042(12)
O12A 0.0397(14) 0.0249(14) 0.0360(14) -0.0065(13) -0.0013(11) -0.0045(12)
O51A 0.0347(14) 0.073(2) 0.0424(16) 0.0124(17) -0.0146(12) 0.0011(17)
O52A 0.0580(18) 0.0242(14) 0.0417(16) -0.0116(14) -0.0180(13) 0.0052(13)
O53A 0.0496(15) 0.0460(17) 0.0219(12) -0.0115(15) -0.0002(10) 0.0003(12)
C1A 0.0201(16) 0.0212(17) 0.0249(16) 0.0028(16) 0.0010(12) 0.0024(15)
C2A 0.0238(17) 0.0227(18) 0.0197(16) 0.0035(15) -0.0009(13) 0.0010(14)
C3A 0.0271(17) 0.0256(18) 0.0193(16) 0.0050(16) 0.0008(13) 0.0056(14)
C4A 0.0213(15) 0.0197(17) 0.0305(17) -0.0002(16) 0.0009(13) 0.0055(16)
C5A 0.0221(16) 0.0196(17) 0.0210(16) -0.0011(16) -0.0025(12) 0.0008(14)
C6A 0.0264(18) 0.0203(18) 0.0233(17) 0.0010(16) 0.0002(13) 0.0055(14)
C11A 0.0231(17) 0.0221(19) 0.0326(19) 0.0001(15) 0.0022(14) -0.0005(16)
S5B 0.0413(5) 0.0300(5) 0.0305(5) -0.0046(5) -0.0110(4) -0.0026(4)
O2B 0.0499(15) 0.0292(14) 0.0227(12) -0.0051(14) -0.0078(11) -0.0009(11)
O11B 0.0440(15) 0.0269(15) 0.0330(14) -0.0111(13) 0.0007(11) 0.0065(12)
O12B 0.0442(15) 0.0270(14) 0.0286(14) -0.0052(13) -0.0029(11) -0.0020(12)
O51B 0.0379(16) 0.070(2) 0.075(2) 0.0237(18) -0.0305(15) -0.029(2)
O52B 0.0402(16) 0.0333(17) 0.068(2) 0.0016(14) -0.0145(14) -0.0229(16)
O53B 0.126(3) 0.084(3) 0.0272(16) -0.057(3) -0.0197(18) 0.0087(18)
C1B 0.0202(15) 0.0139(17) 0.0277(16) 0.0026(14) 0.0020(12) -0.0005(13)
C2B 0.0234(17) 0.0248(19) 0.0218(17) 0.0048(16) 0.0013(13) -0.0008(15)
C3B 0.0310(18) 0.0187(17) 0.0263(17) 0.0035(17) -0.0021(13) 0.0067(15)
C4B 0.0242(17) 0.0175(18) 0.0358(19) 0.0016(15) -0.0052(14) 0.0029(15)
C5B 0.0211(16) 0.0219(18) 0.0260(17) 0.0044(15) -0.0002(13) 0.0007(15)
C6B 0.0222(16) 0.0218(18) 0.0224(16) 0.0028(15) -0.0001(13) 0.0025(14)
C11B 0.0249(17) 0.0193(18) 0.034(2) 0.0029(15) 0.0047(14) 0.0001(16)
N1C 0.0256(14) 0.0258(17) 0.0294(15) 0.0004(14) 0.0003(11) 0.0076(14)
N11C 0.0363(15) 0.0269(16) 0.0251(14) -0.0033(15) 0.0003(11) 0.0064(14)
C2C 0.0250(18) 0.0242(19) 0.0263(17) 0.0007(16) -0.0012(13) 0.0008(15)
C3C 0.0225(16) 0.0238(19) 0.0312(18) 0.0015(15) 0.0041(13) 0.0038(15)
C4C 0.0239(16) 0.0269(19) 0.0375(19) -0.0031(16) 0.0036(14) -0.0039(17)
C5C 0.0255(18) 0.038(2) 0.0249(18) 0.0011(17) -0.0003(14) -0.0009(17)
C6C 0.0263(18) 0.035(2) 0.0278(18) 0.0032(17) 0.0025(14) 0.0108(17)
C11C 0.038(2) 0.044(3) 0.036(2) -0.003(2) 0.0049(16) -0.006(2)
C21C 0.0339(19) 0.0202(17) 0.0333(19) 0.0005(16) 0.0064(14) 0.0042(16)
C31C 0.048(2) 0.043(3) 0.058(3) 0.020(2) 0.013(2) 0.024(2)
C41C 0.064(3) 0.038(3) 0.055(3) 0.005(2) -0.009(2) 0.020(2)
C51C 0.060(3) 0.048(3) 0.035(2) 0.003(2) 0.0038(19) 0.024(2)
N1D 0.0265(14) 0.0213(15) 0.0299(15) -0.0009(13) 0.0067(11) 0.0047(13)
N11D 0.0428(18) 0.0322(17) 0.0230(15) -0.0165(15) 0.0009(12) -0.0011(14)
C2D 0.0264(17) 0.0190(17) 0.0265(17) 0.0002(15) 0.0033(13) 0.0007(14)
C3D 0.0215(15) 0.0182(17) 0.0239(16) 0.0011(15) 0.0033(12) -0.0009(14)
C4D 0.0266(17) 0.0226(18) 0.0278(18) -0.0038(15) 0.0038(13) 0.0005(15)
C5D 0.0253(18) 0.035(2) 0.0241(17) -0.0020(17) -0.0020(13) 0.0008(16)
C6D 0.0281(18) 0.033(2) 0.0245(18) 0.0016(17) 0.0058(14) 0.0052(16)
C11D 0.040(2) 0.052(3) 0.038(2) -0.010(2) 0.0113(17) -0.012(2)
C21D 0.0310(18) 0.0252(18) 0.0231(17) -0.0095(16) -0.0031(13) -0.0007(14)
C31D 0.058(3) 0.037(2) 0.036(2) 0.012(2) -0.0081(19) 0.005(2)
C41D 0.099(4) 0.039(3) 0.048(3) 0.011(3) -0.008(3) 0.019(2)
C51D 0.077(3) 0.061(3) 0.030(2) -0.022(3) -0.006(2) 0.023(2)

loop_
_atom_site_type_symbol
_atom_site_label
_atom_site_fract_x
_atom_site_fract_y
_atom_site_fract_z
_atom_site_U_iso_or_equiv
_atom_site_thermal_displace_type
_atom_site_calc_flag
_atom_site_refinement_flags
_atom_site_occupancy
S S5A 0.68704(12) 0.55842(7) 0.41012(4) 0.0263(3) Uani d . 1.000
O O2A 0.3397(4) 0.3912(2) 0.14516(12) 0.0340(8) Uani d . 1.000
O O11A 0.3204(4) 0.2139(2) 0.32641(13) 0.0348(8) Uani d . 1.000
O O12A 0.2584(4) 0.2236(2) 0.21069(13) 0.0337(8) Uani d . 1.000
O O51A 0.8728(4) 0.5131(3) 0.41339(15) 0.0508(10) Uani d . 1.000
O O52A 0.6922(4) 0.6735(2) 0.40180(14) 0.0422(9) Uani d . 1.000
O O53A 0.5792(4) 0.5253(2) 0.46723(12) 0.0393(9) Uani d . 1.000
C C1A 0.4129(4) 0.3676(3) 0.26886(17) 0.0221(9) Uani d . 1.000
C C2A 0.4124(5) 0.4284(3) 0.20674(17) 0.0222(10) Uani d . 1.000
C C3A 0.4845(5) 0.5304(3) 0.20917(17) 0.0240(10) Uani d . 1.000
C C4A 0.5643(4) 0.5705(3) 0.27120(17) 0.0239(9) Uani d . 1.000
C C5A 0.5696(4) 0.5108(3) 0.33217(17) 0.0211(9) Uani d . 1.000
C C6A 0.4930(5) 0.4106(3) 0.33044(18) 0.0234(10) Uani d . 1.000
C C11A 0.3243(5) 0.2614(3) 0.26686(19) 0.0259(11) Uani d . 1.000
S S5B 0.30149(14) -0.14181(8) 0.08257(5) 0.0345(3) Uani d . 1.000
O O2B 0.6834(4) 0.0076(2) 0.34578(12) 0.0344(8) Uani d . 1.000
O O11B 0.7029(4) 0.1928(2) 0.16767(13) 0.0347(8) Uani d . 1.000
O O12B 0.7680(4) 0.1780(2) 0.28273(13) 0.0335(8) Uani d . 1.000
O O51B 0.1062(4) -0.1205(3) 0.09470(17) 0.0625(11) Uani d . 1.000
O O52B 0.3370(4) -0.2529(2) 0.07618(16) 0.0480(10) Uani d . 1.000
O O53B 0.3571(6) -0.0759(3) 0.02651(16) 0.0801(15) Uani d . 1.000
C C1B 0.6053(4) 0.0375(3) 0.22345(17) 0.0206(9) Uani d . 1.000
C C2B 0.6058(5) -0.0256(3) 0.28333(17) 0.0233(10) Uani d . 1.000
C C3B 0.5299(5) -0.1274(3) 0.28007(18) 0.0255(10) Uani d . 1.000
C C4B 0.4433(5) -0.1631(3) 0.21848(19) 0.0261(10) Uani d . 1.000
C C5B 0.4331(5) -0.0982(3) 0.15869(17) 0.0231(10) Uani d . 1.000
C C6B 0.5145(4) 0.0004(3) 0.16130(17) 0.0222(10) Uani d . 1.000
C C11B 0.6976(5) 0.1427(3) 0.22658(19) 0.0260(11) Uani d . 1.000
N N1C 0.8536(4) 0.3758(3) 0.18074(15) 0.0270(9) Uani d . 1.000
N N11C 0.9801(4) 0.5668(3) -0.00002(14) 0.0295(9) Uani d . 1.000
C C2C 0.8558(5) 0.4408(3) 0.12534(19) 0.0253(10) Uani d . 1.000
C C3C 0.9371(4) 0.5393(3) 0.12903(18) 0.0257(10) Uani d . 1.000
C C4C 1.0161(5) 0.5724(3) 0.19371(18) 0.0294(10) Uani d . 1.000
C C5C 1.0096(5) 0.5074(3) 0.25102(18) 0.0296(11) Uani d . 1.000
C C6C 0.9288(5) 0.4092(3) 0.24258(19) 0.0297(11) Uani d . 1.000
C C11C 1.1769(5) 0.5314(4) -0.0030(2) 0.0392(14) Uani d . 1.000
C C21C 0.9336(5) 0.6148(3) 0.06816(18) 0.0290(11) Uani d . 1.000
C C31C 0.7439(6) 0.6662(4) 0.0489(2) 0.0493(16) Uani d . 1.000
C C41C 0.7621(7) 0.7097(4) -0.0242(2) 0.0529(17) Uani d . 1.000
C C51C 0.9232(6) 0.6511(4) -0.0534(2) 0.0476(16) Uani d . 1.000
N N1D 0.1735(4) 0.0297(2) 0.31881(15) 0.0257(8) Uani d . 1.000
N N11D -0.0524(4) -0.2131(3) 0.48368(14) 0.0327(10) Uani d . 1.000
C C2D 0.1839(5) -0.0236(3) 0.37895(18) 0.0239(10) Uani d . 1.000
C C3D 0.1071(4) -0.1235(3) 0.38558(16) 0.0211(9) Uani d . 1.000
C C4D 0.0196(5) -0.1695(3) 0.32573(17) 0.0256(10) Uani d . 1.000
C C5D 0.0119(5) -0.1153(3) 0.26338(18) 0.0283(11) Uani d . 1.000
C C6D 0.0898(5) -0.0152(3) 0.26175(19) 0.0284(11) Uani d . 1.000
C C11D -0.1872(6) -0.1290(4) 0.4998(2) 0.0430(14) Uani d . 1.000
C C21D 0.1287(5) -0.1769(3) 0.45539(17) 0.0267(10) Uani d . 1.000
C C31D 0.2434(6) -0.2778(4) 0.4595(2) 0.0442(14) Uani d . 1.000
C C41D 0.1992(8) -0.3244(4) 0.5301(2) 0.0626(19) Uani d . 1.000
C C51D 0.0103(7) -0.2808(4) 0.5453(2) 0.0564(16) Uani d . 1.000
H H2A 0.30050 0.32920 0.15050 0.0510 Uiso c R 1.000
H H3A 0.47890 0.57260 0.16810 0.0290 Uiso c R 1.000
H H4A 0.61610 0.63970 0.27220 0.0290 Uiso c R 1.000
H H6A 0.49510 0.37020 0.37230 0.0280 Uiso c R 1.000
H H11A 0.26610 0.14530 0.32280 0.0520 Uiso d R 1.000
H H2B 0.71920 0.07050 0.34230 0.0520 Uiso c R 1.000
H H3B 0.53810 -0.17170 0.32020 0.0310 Uiso c R 1.000
H H4B 0.39000 -0.23190 0.21620 0.0310 Uiso c R 1.000
H H6B 0.50900 0.04360 0.12060 0.0270 Uiso c R 1.000
H H11B 0.75890 0.26070 0.17310 0.0520 Uiso d R 1.000
H H2C 0.79870 0.41780 0.08180 0.0300 Uiso c R 1.000
H H4C 1.07430 0.63980 0.19820 0.0350 Uiso c R 1.000
H H5A 1.06000 0.53000 0.29570 0.0350 Uiso c R 1.000
H H6C 0.92630 0.36360 0.28190 0.0360 Uiso c R 1.000
H H11C 0.90280 0.50850 -0.00850 0.0350 Uiso c R 1.000
H H12C 1.20770 0.48160 0.03520 0.0580 Uiso c R 1.000
H H13C 1.26050 0.59270 0.00170 0.0580 Uiso c R 1.000
H H21C 1.02610 0.67240 0.07990 0.0350 Uiso c R 1.000
H H31C 0.64180 0.61330 0.04910 0.0590 Uiso c R 1.000
H H32C 0.71820 0.72360 0.08200 0.0590 Uiso c R 1.000
H H41C 0.64530 0.69750 -0.05370 0.0630 Uiso c R 1.000
H H42C 0.78790 0.78660 -0.02240 0.0630 Uiso c R 1.000
H H51C 1.02880 0.69990 -0.06010 0.0570 Uiso c R 1.000
H H52C 0.88390 0.61850 -0.09900 0.0570 Uiso c R 1.000
H H134 1.19250 0.49640 -0.04800 0.0580 Uiso c R 1.000
H H12D -0.21690 -0.08640 0.45780 0.0650 Uiso c R 1.000
H H2D 0.24650 0.00810 0.41890 0.0290 Uiso c R 1.000
H H4D -0.03450 -0.23790 0.32810 0.0310 Uiso c R 1.000
H H5D -0.04590 -0.14600 0.22220 0.0340 Uiso c R 1.000
H H6D 0.08380 0.02270 0.21880 0.0340 Uiso c R 1.000
H H11D -0.11170 -0.25710 0.45020 0.0390 Uiso c R 1.000
H H21D 0.18880 -0.12540 0.48950 0.0320 Uiso c R 1.000
H H13D -0.13180 -0.08360 0.53710 0.0650 Uiso c R 1.000
H H14D -0.30210 -0.16130 0.51510 0.0650 Uiso c R 1.000
H H31D 0.37870 -0.26240 0.45810 0.0530 Uiso c R 1.000
H H32D 0.20480 -0.32650 0.42080 0.0530 Uiso c R 1.000
H H41D 0.19550 -0.40260 0.52770 0.0750 Uiso c R 1.000
H H42D 0.29520 -0.30300 0.56690 0.0750 Uiso c R 1.000
H H51D -0.07990 -0.33910 0.55110 0.0680 Uiso c R 1.000
H H52D 0.01960 -0.23820 0.58870 0.0680 Uiso c R 1.000

loop_
_atom_type_symbol
_atom_type_description
_atom_type_scat_dispersion_real
_atom_type_scat_dispersion_imag
_atom_type_scat_source
C C 0.0033 0.0016 'International Tables Vol C Tables 4.2.6.8 and 6.1.1.4'
H H 0.0000 0.0000 'International Tables Vol C Tables 4.2.6.8 and 6.1.1.4'
N N 0.0061 0.0033 'International Tables Vol C Tables 4.2.6.8 and 6.1.1.4'
O O 0.0106 0.0060 'International Tables Vol C Tables 4.2.6.8 and 6.1.1.4'
S S 0.1246 0.1234 'International Tables Vol C Tables 4.2.6.8 and 6.1.1.4'

loop_
_geom_angle_atom_site_label_1
_geom_angle_atom_site_label_2
_geom_angle_atom_site_label_3
_geom_angle
_geom_angle_publ_flag
O51A S5A O52A 111.65(19) no
O51A S5A O53A 112.86(17) no
O51A S5A C5A 106.66(17) no
O52A S5A O53A 112.94(16) no
O52A S5A C5A 105.07(17) no
O53A S5A C5A 107.03(15) no
O51B S5B C5B 105.99(18) no
O51B S5B O52B 111.8(2) no
O51B S5B O53B 109.1(2) no
O53B S5B C5B 106.1(2) no
O52B S5B O53B 116.4(2) no
O52B S5B C5B 106.70(18) no
C2A O2A H2A 109.00 no
C11A O11A H11A 113.00 no
C2B O2B H2B 109.00 no
C11B O11B H11B 112.00 no
C2C N1C C6C 118.8(4) no
C11C N11C C21C 114.9(3) no
C11C N11C C51C 113.6(3) no
C21C N11C C51C 103.8(3) no
C51C N11C H11C 108.00 no
C21C N11C H11C 108.00 no
C11C N11C H11C 108.00 no
C2D N1D C6D 119.2(3) no
C11D N11D C51D 114.2(3) no
C11D N11D C21D 116.3(3) no
C21D N11D C51D 103.6(3) no
C51D N11D H11D 107.00 no
C11D N11D H11D 107.00 no
C21D N11D H11D 107.00 no
C6A C1A C11A 121.9(3) no
C2A C1A C11A 119.4(3) no
C2A C1A C6A 118.7(3) no
O2A C2A C1A 121.8(3) no
O2A C2A C3A 118.5(3) no
C1A C2A C3A 119.7(3) no
C2A C3A C4A 120.1(3) no
C3A C4A C5A 120.7(3) no
C4A C5A C6A 119.3(3) no
S5A C5A C4A 120.7(3) no
S5A C5A C6A 119.9(3) no
C1A C6A C5A 121.4(3) no
O11A C11A C1A 115.6(3) no
O12A C11A C1A 120.5(3) no
O11A C11A O12A 123.9(3) no
C2A C3A H3A 120.00 no
C4A C3A H3A 120.00 no
C3A C4A H4A 120.00 no
C5A C4A H4A 120.00 no
C5A C6A H6A 119.00 no
C1A C6A H6A 119.00 no
C6B C1B C11B 121.0(3) no
C2B C1B C11B 120.1(3) no
C2B C1B C6B 118.9(3) no
C1B C2B C3B 120.6(3) no
O2B C2B C3B 117.5(3) no
O2B C2B C1B 121.9(3) no
C2B C3B C4B 119.6(3) no
C3B C4B C5B 120.3(3) no
C4B C5B C6B 120.0(3) no
S5B C5B C4B 119.0(3) no
S5B C5B C6B 120.9(3) no
C1B C6B C5B 120.5(3) no
O12B C11B C1B 120.8(3) no
O11B C11B C1B 116.1(3) no
O11B C11B O12B 123.1(3) no
C2B C3B H3B 120.00 no
C4B C3B H3B 120.00 no
C3B C4B H4B 120.00 no
C5B C4B H4B 120.00 no
C5B C6B H6B 120.00 no
C1B C6B H6B 120.00 no
N1C C2C C3C 122.7(3) no
C2C C3C C4C 117.7(3) no
C4C C3C C21C 118.9(3) no
C2C C3C C21C 123.3(3) no
C3C C4C C5C 119.9(3) no
C4C C5C C6C 118.8(3) no
N1C C6C C5C 122.1(3) no
N11C C21C C3C 115.2(3) no
C3C C21C C31C 115.2(3) no
N11C C21C C31C 101.9(3) no
C21C C31C C41C 104.4(3) no
C31C C41C C51C 106.1(4) no
N11C C51C C41C 105.9(3) no
N1C C2C H2C 119.00 no
C3C C2C H2C 119.00 no
C5C C4C H4C 120.00 no
C3C C4C H4C 120.00 no
C4C C5C H5A 121.00 no
C6C C5C H5A 121.00 no
C5C C6C H6C 119.00 no
N1C C6C H6C 119.00 no
N11C C11C H13C 109.00 no
H12C C11C H13C 109.00 no
N11C C11C H12C 109.00 no
H13C C11C H134 109.00 no
N11C C11C H134 109.00 no
H12C C11C H134 109.00 no
C31C C21C H21C 108.00 no
C3C C21C H21C 108.00 no
N11C C21C H21C 108.00 no
C41C C31C H32C 111.00 no
C21C C31C H31C 111.00 no
C41C C31C H31C 111.00 no
H31C C31C H32C 109.00 no
C21C C31C H32C 111.00 no
C51C C41C H41C 110.00 no
H41C C41C H42C 109.00 no
C31C C41C H42C 111.00 no
C31C C41C H41C 110.00 no
C51C C41C H42C 110.00 no
H51C C51C H52C 109.00 no
N11C C51C H51C 111.00 no
C41C C51C H52C 111.00 no
C41C C51C H51C 111.00 no
N11C C51C H52C 111.00 no
N1D C2D C3D 122.7(3) no
C2D C3D C21D 118.3(3) no
C2D C3D C4D 117.6(3) no
C4D C3D C21D 124.1(3) no
C3D C4D C5D 119.7(3) no
C4D C5D C6D 118.8(3) no
N1D C6D C5D 121.9(3) no
C3D C21D C31D 116.7(3) no
N11D C21D C3D 114.6(3) no
N11D C21D C31D 101.6(3) no
C21D C31D C41D 103.2(3) no
C31D C41D C51D 105.7(4) no
N11D C51D C41D 106.4(3) no
N1D C2D H2D 119.00 no
C3D C2D H2D 119.00 no
C3D C4D H4D 120.00 no
C5D C4D H4D 120.00 no
C4D C5D H5D 121.00 no
C6D C5D H5D 121.00 no
N1D C6D H6D 119.00 no
C5D C6D H6D 119.00 no
N11D C11D H12D 109.00 no
N11D C11D H13D 110.00 no
N11D C11D H14D 109.00 no
H12D C11D H13D 109.00 no
H12D C11D H14D 109.00 no
H13D C11D H14D 109.00 no
N11D C21D H21D 108.00 no
C3D C21D H21D 108.00 no
C31D C21D H21D 108.00 no
C21D C31D H31D 111.00 no
C21D C31D H32D 111.00 no
C41D C31D H31D 111.00 no
C41D C31D H32D 111.00 no
H31D C31D H32D 109.00 no
C31D C41D H41D 111.00 no
C31D C41D H42D 111.00 no
C51D C41D H41D 111.00 no
C51D C41D H42D 111.00 no
H41D C41D H42D 109.00 no
N11D C51D H51D 110.00 no
N11D C51D H52D 111.00 no
C41D C51D H51D 110.00 no
C41D C51D H52D 110.00 no
H51D C51D H52D 109.00 no

loop_
_geom_bond_atom_site_label_1
_geom_bond_atom_site_label_2
_geom_bond_distance
_geom_bond_publ_flag
S5A O51A 1.445(3) no
S5A O52A 1.464(3) no
S5A O53A 1.441(3) no
S5A C5A 1.770(3) no
S5B O51B 1.457(3) no
S5B O52B 1.434(3) no
S5B O53B 1.436(4) no
S5B C5B 1.771(4) no
O2A C2A 1.343(4) no
O11A C11A 1.291(4) no
O12A C11A 1.242(4) no
O2A H2A 0.8400 no
O11A H11A 0.9500 no
O2B C2B 1.352(4) no
O11B C11B 1.297(4) no
O12B C11B 1.241(4) no
O2B H2B 0.8400 no
O11B H11B 0.9500 no
N1C C6C 1.337(5) no
N1C C2C 1.343(5) no
N11C C11C 1.483(5) no
N11C C51C 1.514(6) no
N11C C21C 1.497(5) no
N11C H11C 0.9300 no
N1D C2D 1.332(4) no
N1D C6D 1.338(5) no
N11D C51D 1.503(5) no
N11D C11D 1.482(6) no
N11D C21D 1.508(5) no
N11D H11D 0.9300 no
C1A C2A 1.416(5) no
C1A C11A 1.484(5) no
C1A C6A 1.388(5) no
C2A C3A 1.389(5) no
C3A C4A 1.381(5) no
C4A C5A 1.389(5) no
C5A C6A 1.380(5) no
C3A H3A 0.9500 no
C4A H4A 0.9500 no
C6A H6A 0.9500 no
C1B C6B 1.399(5) no
C1B C11B 1.484(5) no
C1B C2B 1.397(5) no
C2B C3B 1.397(5) no
C3B C4B 1.373(5) no
C4B C5B 1.407(5) no
C5B C6B 1.375(5) no
C3B H3B 0.9500 no
C4B H4B 0.9500 no
C6B H6B 0.9500 no
C2C C3C 1.374(5) no
C3C C21C 1.506(5) no
C3C C4C 1.392(5) no
C4C C5C 1.374(5) no
C5C C6C 1.375(5) no
C21C C31C 1.529(6) no
C31C C41C 1.518(6) no
C41C C51C 1.508(7) no
C2C H2C 0.9500 no
C4C H4C 0.9500 no
C5C H5A 0.9500 no
C6C H6C 0.9500 no
C11C H134 0.9800 no
C11C H12C 0.9800 no
C11C H13C 0.9800 no
C21C H21C 1.0000 no
C31C H32C 0.9900 no
C31C H31C 0.9900 no
C41C H41C 0.9900 no
C41C H42C 0.9900 no
C51C H52C 0.9900 no
C51C H51C 0.9900 no
C2D C3D 1.386(5) no
C3D C21D 1.497(5) no
C3D C4D 1.397(5) no
C4D C5D 1.375(5) no
C5D C6D 1.384(5) no
C21D C31D 1.516(6) no
C31D C41D 1.527(6) no
C41D C51D 1.506(7) no
C2D H2D 0.9500 no
C4D H4D 0.9500 no
C5D H5D 0.9500 no
C6D H6D 0.9500 no
C11D H12D 0.9800 no
C11D H13D 0.9800 no
C11D H14D 0.9800 no
C21D H21D 1.0000 no
C31D H31D 0.9900 no
C31D H32D 0.9900 no
C41D H41D 0.9900 no
C41D H42D 0.9900 no
C51D H51D 0.9900 no
C51D H52D 0.9900 no

loop_
_geom_hbond_atom_site_label_D
_geom_hbond_atom_site_label_H
_geom_hbond_atom_site_label_A
_geom_hbond_site_symmetry_A
_geom_hbond_distance_DH
_geom_hbond_distance_HA
_geom_hbond_distance_DA
_geom_hbond_angle_DHA
_geom_hbond_publ_flag
O2A H2A O12A . 0.84 1.80 2.549(4) 147 yes
O2B H2B O12B . 0.84 1.82 2.561(4) 146 yes
O11A H11A N1D . 0.95 1.60 2.555(4) 179 yes
O11B H11B N1C . 0.95 1.61 2.558(4) 179 yes
N11C H11C O51B 2_655 0.93 2.32 3.022(5) 132 yes
N11C H11C O53B 2_655 0.93 2.15 3.029(5) 157 yes
N11D H11D O52A 1_445 0.93 1.85 2.735(4) 158 yes
C11D H12D O2B 1_455 0.98 2.51 3.491(5) 174 yes
C2C H2C O53B 2_655 0.95 2.29 3.201(5) 160 yes
C2D H2D O53A 2_646 0.95 2.45 3.359(4) 160 yes
C4A H4A O52A . 0.95 2.54 2.914(4) 103 no
C6B H6B O53B . 0.95 2.54 2.913(5) 103 no
C11C H12C O2A 1_655 0.98 2.52 3.481(5) 165 yes
C11C H13C O52B 1_665 0.98 2.46 3.290(5) 142 yes
C11D H13D O51A 2_646 0.98 2.37 3.251(5) 150 yes
C21C H21C O52B 1_665 1.00 2.42 3.331(5) 151 yes

loop_
_geom_torsion_atom_site_label_1
_geom_torsion_atom_site_label_2
_geom_torsion_atom_site_label_3
_geom_torsion_atom_site_label_4
_geom_torsion
_geom_torsion_publ_flag
O51A S5A C5A C4A -95.6(3) no
O51A S5A C5A C6A 80.1(3) no
O52A S5A C5A C4A 23.0(3) no
O52A S5A C5A C6A -161.3(3) no
O53A S5A C5A C4A 143.4(3) no
O53A S5A C5A C6A -41.0(3) no
O53B S5B C5B C6B 19.4(4) no
O52B S5B C5B C4B -40.0(3) no
O51B S5B C5B C4B 79.3(3) no
O51B S5B C5B C6B -96.5(3) no
O52B S5B C5B C6B 144.1(3) no
O53B S5B C5B C4B -164.8(3) no
C2C N1C C6C C5C -0.6(5) no
C6C N1C C2C C3C 1.9(5) no
C21C N11C C51C C41C -30.3(4) no
C11C N11C C21C C3C -67.9(4) no
C11C N11C C51C C41C -155.8(4) no
C51C N11C C21C C31C 41.9(4) no
C11C N11C C21C C31C 166.6(4) no
C51C N11C C21C C3C 167.4(3) no
C2D N1D C6D C5D 0.6(5) no
C6D N1D C2D C3D -1.6(5) no
C51D N11D C21D C3D 169.5(3) no
C11D N11D C21D C31D 168.9(3) no
C21D N11D C51D C41D -27.3(4) no
C51D N11D C21D C31D 42.6(3) no
C11D N11D C51D C41D -154.9(4) no
C11D N11D C21D C3D -64.3(4) no
C2A C1A C11A O12A 3.6(5) no
C2A C1A C11A O11A -175.9(3) no
C6A C1A C11A O11A 2.6(5) no
C6A C1A C11A O12A -178.0(3) no
C6A C1A C2A C3A -2.6(5) no
C11A C1A C2A O2A -2.4(5) no
C11A C1A C2A C3A 176.0(3) no
C2A C1A C6A C5A 0.6(5) no
C11A C1A C6A C5A -177.9(3) no
C6A C1A C2A O2A 179.1(3) no
C1A C2A C3A C4A 3.1(5) no
O2A C2A C3A C4A -178.5(3) no
C2A C3A C4A C5A -1.6(5) no
C3A C4A C5A C6A -0.4(5) no
C3A C4A C5A S5A 175.3(3) no
C4A C5A C6A C1A 0.9(5) no
S5A C5A C6A C1A -174.9(3) no
C6B C1B C2B O2B -176.9(3) no
C6B C1B C2B C3B 5.0(5) no
C11B C1B C2B C3B -175.9(3) no
C2B C1B C6B C5B -2.3(5) no
C11B C1B C6B C5B 178.6(3) no
C2B C1B C11B O11B 175.1(3) no
C2B C1B C11B O12B -3.5(5) no
C6B C1B C11B O11B -5.8(5) no
C11B C1B C2B O2B 2.2(5) no
C6B C1B C11B O12B 175.6(3) no
O2B C2B C3B C4B 177.5(3) no
C1B C2B C3B C4B -4.2(5) no
C2B C3B C4B C5B 0.8(5) no
C3B C4B C5B C6B 1.7(5) no
C3B C4B C5B S5B -174.1(3) no
C4B C5B C6B C1B -1.0(5) no
S5B C5B C6B C1B 174.8(2) no
N1C C2C C3C C4C -1.4(5) no
N1C C2C C3C C21C -177.4(3) no
C2C C3C C4C C5C -0.5(5) no
C21C C3C C4C C5C 175.7(3) no
C2C C3C C21C N11C -45.7(4) no
C2C C3C C21C C31C 72.5(5) no
C4C C3C C21C C31C -103.4(4) no
C4C C3C C21C N11C 138.4(3) no
C3C C4C C5C C6C 1.7(5) no
C4C C5C C6C N1C -1.2(6) no
N11C C21C C31C C41C -38.1(4) no
C3C C21C C31C C41C -163.5(3) no
C21C C31C C41C C51C 19.6(5) no
C31C C41C C51C N11C 6.2(5) no
N1D C2D C3D C4D 1.4(5) no
N1D C2D C3D C21D 179.3(3) no
C2D C3D C4D C5D -0.2(5) no
C21D C3D C4D C5D -177.9(3) no
C2D C3D C21D N11D 125.7(3) no
C2D C3D C21D C31D -115.7(4) no
C4D C3D C21D N11D -56.6(5) no
C4D C3D C21D C31D 62.0(5) no
C3D C4D C5D C6D -0.8(5) no
C4D C5D C6D N1D 0.6(5) no
N11D C21D C31D C41D -41.6(4) no
C3D C21D C31D C41D -167.0(3) no
C21D C31D C41D C51D 25.0(5) no
C31D C41D C51D N11D 1.3(5) no
